data_7239276
loop_
_publ_author_name
'Dorazco-Gonz\'alez, Alejandro'
'Alamo, Marcos Flores'
'Godoy-Alc\'antar, Carolina'
'H\"opfl, Herbert'
'Yatsimirsky, Anatoly K.'

_publ_section_title
;
 Fluorescent anion sensing by bisquinolinium pyridine-2,6-dicarboxamide
 receptors in water
;
_journal_issue 1
_journal_name_full 'RSC Adv.'
_journal_page_first 455
_journal_paper_doi 10.1039/C3RA44363A
_journal_volume 4
_journal_year 2014
_chemical_compound_source 'synthesis as described'
_chemical_formula_moiety 'C18 H15 F3 N2 O4 S1'
_chemical_formula_sum 'C18 H15 F3 N2 O4 S'
_chemical_formula_weight 412.38
_space_group_crystal_system monoclinic
_space_group_IT_number 14
_space_group_name_Hall '-P 2ybc'
_space_group_name_H-M_alt 'P 1 21/c 1'
_atom_sites_solution_hydrogens geom
_atom_sites_solution_primary direct
_atom_sites_solution_secondary difmap
_audit_conform_dict_location ftp://ftp.iucr.org/pub/cif_core.dic
_audit_conform_dict_name cif_core.dic
_audit_conform_dict_version 2.4
_audit_creation_date 2010-04-12T14:20:27-00:00
_audit_creation_method 'WinGX routine CIF_UPDATE'
_cell_angle_alpha 90
_cell_angle_beta 104.356(3)
_cell_angle_gamma 90
_cell_formula_units_Z 4
_cell_length_a 8.4540(3)
_cell_length_b 15.1350(5)
_cell_length_c 14.5480(5)
_cell_measurement_reflns_used 6907
_cell_measurement_temperature 298(2)
_cell_measurement_theta_max 67.9991
_cell_measurement_theta_min 4.2829
_cell_measurement_wavelength 0.71073
_cell_volume 1803.31(11)
_computing_cell_refinement
;
        CrysAlisPro, Oxford Diffraction Ltd.,
        Version 1.171.33.55 (release 05-01-2010 CrysAlis171 .NET)
        (compiled Jan  5 2010,16:28:46)
;
_computing_data_collection
;
        CrysAlisPro, Oxford Diffraction Ltd.,
        Version 1.171.33.55 (release 05-01-2010 CrysAlis171 .NET)
        (compiled Jan  5 2010,16:28:46)
;
_computing_data_reduction
;
        CrysAlisPro, Oxford Diffraction Ltd.,
        Version 1.171.33.55 (release 05-01-2010 CrysAlis171 .NET)
        (compiled Jan  5 2010,16:28:46)
;
_computing_molecular_graphics 'Ortep-3 for Windows (Farrugia, 1997)'
_computing_publication_material 'WinGX publication routines (Farrugia, 1999)'
_computing_structure_refinement 'SHELXL-97 (Sheldrick, 2008)'
_computing_structure_solution 'SIR2004 (Giacovazzo et al, 2004)'
_diffrn_ambient_temperature 298(2)
_diffrn_detector_area_resol_mean 10.4685
_diffrn_measured_fraction_theta_full 0.998
_diffrn_measured_fraction_theta_max 0.998
_diffrn_measurement_device_type 'Xcalibur, Atlas, Gemini'
_diffrn_measurement_method '\w scans'
_diffrn_orient_matrix_UB_11 0.1878379
_diffrn_orient_matrix_UB_12 0.0044231
_diffrn_orient_matrix_UB_13 0.0255798
_diffrn_orient_matrix_UB_21 -0.0079055
_diffrn_orient_matrix_UB_22 0.1009461
_diffrn_orient_matrix_UB_23 0.012056
_diffrn_orient_matrix_UB_31 0.0035567
_diffrn_orient_matrix_UB_32 -0.0125546
_diffrn_orient_matrix_UB_33 0.1055751
_diffrn_radiation_monochromator graphite
_diffrn_radiation_probe x-ray
_diffrn_radiation_type CuK\a
_diffrn_radiation_wavelength 1.5418
_diffrn_reflns_av_R_equivalents 0.0194
_diffrn_reflns_av_unetI/netI 0.014
_diffrn_reflns_limit_h_max 10
_diffrn_reflns_limit_h_min -10
_diffrn_reflns_limit_k_max 18
_diffrn_reflns_limit_k_min -18
_diffrn_reflns_limit_l_max 17
_diffrn_reflns_limit_l_min -15
_diffrn_reflns_number 11644
_diffrn_reflns_theta_full 68.11
_diffrn_reflns_theta_max 68.11
_diffrn_reflns_theta_min 4.29
_exptl_absorpt_coefficient_mu 2.141
_exptl_absorpt_correction_T_max 0.987
_exptl_absorpt_correction_T_min 0.867
_exptl_absorpt_correction_type analytical
_exptl_absorpt_process_details
;
        CrysAlisPro, Oxford Diffraction Ltd.,
        Version 1.171.33.55 (release 05-01-2010 CrysAlis171 .NET)
        (compiled Jan  5 2010,16:28:46)
Analytical numeric absorption correction using a multifaceted crystal
                        model based on expressions derived by R.C. Clark & J.S.
        (Clark, R. C. & Reid, J. S. (1995). Acta Cryst. A51, 887-897)
;
_exptl_crystal_colour colorless
_exptl_crystal_density_diffrn 1.519
_exptl_crystal_density_method 'not measured'
_exptl_crystal_description prism
_exptl_crystal_F_000 848
_exptl_crystal_size_max 0.6
_exptl_crystal_size_mid 0.43
_exptl_crystal_size_min 0.03
_refine_diff_density_max 0.458
_refine_diff_density_min -0.316
_refine_diff_density_rms 0.05
_refine_ls_extinction_method none
_refine_ls_goodness_of_fit_ref 1.041
_refine_ls_hydrogen_treatment mixed
_refine_ls_matrix_type full
_refine_ls_number_parameters 257
_refine_ls_number_reflns 3285
_refine_ls_number_restraints 0
_refine_ls_restrained_S_all 1.041
_refine_ls_R_factor_all 0.0568
_refine_ls_R_factor_gt 0.0493
_refine_ls_shift/su_max 0
_refine_ls_shift/su_mean 0
_refine_ls_structure_factor_coef Fsqd
_refine_ls_weighting_details 'calc w=1/[\s^2^(Fo^2^)+(0.0897P)^2^+0.8096P] where P=(Fo^2^+2Fc^2^)/3'
_refine_ls_weighting_scheme calc
_refine_ls_wR_factor_gt 0.1416
_refine_ls_wR_factor_ref 0.1501
_reflns_number_gt 2783
_reflns_number_total 3285
_reflns_threshold_expression >2\s(I)
_cod_data_source_file c3ra44363a.txt
_cod_data_source_block mq3metf
_cod_database_code 7239276

loop_
_space_group_symop_operation_xyz
'x, y, z'
'-x, y+1/2, -z+1/2'
'-x, -y, -z'
'x, -y-1/2, z-1/2'

loop_
_atom_site_label
_atom_site_type_symbol
_atom_site_fract_x
_atom_site_fract_y
_atom_site_fract_z
_atom_site_U_iso_or_equiv
_atom_site_adp_type
_atom_site_occupancy
_atom_site_symmetry_multiplicity
_atom_site_calc_flag
_atom_site_refinement_flags
C1 C -0.4686(3) 0.32041(17) 0.35635(18) 0.0537(6) Uani 1 1 d .
H1 H -0.4462 0.3806 0.3609 0.064 Uiso 1 1 calc R
C2 C -0.6246(3) 0.29229(19) 0.3142(2) 0.0604(7) Uani 1 1 d .
H2 H -0.7063 0.3334 0.2905 0.072 Uiso 1 1 calc R
C3 C -0.6596(3) 0.20364(19) 0.30718(19) 0.0582(6) Uani 1 1 d .
H3 H -0.7651 0.1844 0.2796 0.07 Uiso 1 1 calc R
C4 C -0.5374(3) 0.14367(19) 0.3412(2) 0.0654(7) Uani 1 1 d .
H4 H -0.5606 0.0835 0.3359 0.078 Uiso 1 1 calc R
C5 C -0.3804(3) 0.17136(16) 0.3833(2) 0.0552(6) Uani 1 1 d .
H5 H -0.2986 0.13 0.4058 0.066 Uiso 1 1 calc R
C6 C -0.3448(3) 0.26087(14) 0.39195(15) 0.0411(5) Uani 1 1 d .
C7 C 0.1083(3) 0.25610(14) 0.49745(16) 0.0430(5) Uani 1 1 d .
C8 C 0.2088(3) 0.18139(14) 0.52050(17) 0.0449(5) Uani 1 1 d .
H8 H 0.1628 0.1257 0.5059 0.054 Uiso 1 1 calc R
C9 C 0.4424(3) 0.26782(14) 0.58546(15) 0.0419(5) Uani 1 1 d .
C10 C 0.6090(3) 0.27414(18) 0.62925(17) 0.0524(6) Uani 1 1 d .
H10 H 0.6722 0.2234 0.6439 0.063 Uiso 1 1 calc R
C11 C 0.6777(3) 0.3552(2) 0.6502(2) 0.0657(7) Uani 1 1 d .
H11 H 0.7884 0.3596 0.6794 0.079 Uiso 1 1 calc R
C12 C 0.5840(4) 0.4319(2) 0.6282(2) 0.0704(8) Uani 1 1 d .
H12 H 0.6334 0.4868 0.6426 0.084 Uiso 1 1 calc R
C13 C 0.4216(3) 0.42742(17) 0.5861(2) 0.0586(6) Uani 1 1 d .
H13 H 0.3608 0.479 0.572 0.07 Uiso 1 1 calc R
C14 C 0.3450(3) 0.34439(15) 0.56375(16) 0.0436(5) Uani 1 1 d .
C15 C 0.1782(3) 0.33792(14) 0.52056(17) 0.0453(5) Uani 1 1 d .
H15 H 0.1146 0.3887 0.5075 0.054 Uiso 1 1 calc R
N1 N -0.0539(2) 0.23906(13) 0.45226(17) 0.0523(5) Uani 1 1 d .
C17 C -0.1805(3) 0.29763(14) 0.43879(15) 0.0415(5) Uani 1 1 d .
C18 C 0.4586(3) 0.10375(16) 0.5856(2) 0.0582(6) Uani 1 1 d .
H18A H 0.4951 0.098 0.6532 0.087 Uiso 1 1 calc R
H18B H 0.5513 0.1047 0.5586 0.087 Uiso 1 1 calc R
H18C H 0.3898 0.0546 0.5602 0.087 Uiso 1 1 calc R
C19" C -0.0639(3) 0.04814(17) 0.75537(19) 0.0540(6) Uani 1 1 d .
N2 N 0.3654(2) 0.18700(12) 0.56193(13) 0.0429(4) Uani 1 1 d .
O1" O -0.1273(3) 0.04763(19) 0.57365(16) 0.1004(9) Uani 1 1 d .
O1 O -0.1614(2) 0.37456(11) 0.46254(14) 0.0569(5) Uani 1 1 d .
O2" O 0.1561(3) 0.04762(17) 0.66261(17) 0.0879(7) Uani 1 1 d .
O3" O -0.0048(3) -0.08133(13) 0.65650(15) 0.0740(6) Uani 1 1 d .
S1" S -0.00521(7) 0.01310(4) 0.64904(4) 0.0507(2) Uani 1 1 d .
F1" F 0.0377(3) 0.02119(16) 0.83243(13) 0.0958(7) Uani 1 1 d .
F2" F -0.2112(2) 0.02414(18) 0.75546(17) 0.1057(8) Uani 1 1 d .
F3" F -0.0628(3) 0.13587(13) 0.76125(17) 0.1049(7) Uani 1 1 d .
H1N H -0.068(7) 0.187(4) 0.439(4) 0.157 Uiso 1 1 d .

loop_
_atom_site_aniso_label
_atom_site_aniso_U_11
_atom_site_aniso_U_22
_atom_site_aniso_U_33
_atom_site_aniso_U_23
_atom_site_aniso_U_13
_atom_site_aniso_U_12
C1 0.0457(12) 0.0452(13) 0.0665(16) -0.0031(11) 0.0072(11) 0.0056(10)
C2 0.0435(12) 0.0636(16) 0.0697(16) 0.0023(13) 0.0056(11) 0.0100(12)
C3 0.0397(12) 0.0717(17) 0.0593(15) 0.0026(13) 0.0052(10) -0.0080(12)
C4 0.0547(15) 0.0485(14) 0.086(2) 0.0060(13) 0.0036(13) -0.0133(12)
C5 0.0454(12) 0.0426(13) 0.0721(16) 0.0092(11) 0.0041(11) 0.0003(10)
C6 0.0394(11) 0.0426(11) 0.0418(11) 0.0011(9) 0.0107(9) 0.0003(9)
C7 0.0394(11) 0.0376(11) 0.0490(12) 0.0003(9) 0.0052(9) 0.0003(9)
C8 0.0431(11) 0.0368(11) 0.0530(13) -0.0010(9) 0.0084(10) -0.0012(9)
C9 0.0427(11) 0.0439(12) 0.0394(11) 0.0026(9) 0.0112(9) -0.0008(9)
C10 0.0418(12) 0.0599(15) 0.0528(13) 0.0021(11) 0.0064(10) 0.0010(11)
C11 0.0441(13) 0.0739(18) 0.0727(18) -0.0037(14) 0.0026(12) -0.0090(12)
C12 0.0570(16) 0.0564(16) 0.090(2) -0.0102(14) 0.0037(14) -0.0170(13)
C13 0.0534(14) 0.0419(13) 0.0753(17) -0.0028(12) 0.0060(12) -0.0046(11)
C14 0.0425(11) 0.0424(12) 0.0445(11) 0.0004(9) 0.0080(9) -0.0017(9)
C15 0.0432(11) 0.0368(11) 0.0533(13) 0.0010(9) 0.0068(10) 0.0024(9)
N1 0.0381(10) 0.0355(10) 0.0757(14) -0.0046(9) -0.0004(9) 0.0011(8)
C17 0.0414(11) 0.0388(11) 0.0443(11) 0.0007(9) 0.0106(9) 0.0003(9)
C18 0.0489(13) 0.0441(13) 0.0780(18) 0.0055(12) 0.0092(12) 0.0130(11)
C19" 0.0428(12) 0.0560(14) 0.0589(15) -0.0116(11) 0.0044(11) 0.0038(11)
N2 0.0411(9) 0.0385(10) 0.0476(10) 0.0033(8) 0.0084(8) 0.0047(7)
O1" 0.113(2) 0.115(2) 0.0606(13) 0.0019(13) -0.0040(13) 0.0407(16)
O1 0.0451(9) 0.0405(9) 0.0826(12) -0.0106(8) 0.0111(8) 0.0007(7)
O2" 0.0812(15) 0.1007(17) 0.0910(16) -0.0221(13) 0.0388(13) -0.0337(13)
O3" 0.0942(15) 0.0491(11) 0.0798(14) -0.0146(9) 0.0239(12) -0.0012(10)
S1" 0.0522(4) 0.0472(4) 0.0505(4) -0.0063(2) 0.0085(3) -0.0045(2)
F1" 0.0904(14) 0.1347(19) 0.0553(10) -0.0090(10) 0.0048(9) 0.0403(12)
F2" 0.0599(11) 0.156(2) 0.1096(16) -0.0437(14) 0.0362(11) -0.0258(12)
F3" 0.143(2) 0.0633(11) 0.1123(16) -0.0280(11) 0.0392(14) 0.0133(12)

loop_
_atom_type_symbol
_atom_type_description
_atom_type_scat_dispersion_real
_atom_type_scat_dispersion_imag
_atom_type_scat_source
C C 0.0181 0.0091 'International Tables Vol C Tables 4.2.6.8 and 6.1.1.4'
H H 0 0 'International Tables Vol C Tables 4.2.6.8 and 6.1.1.4'
N N 0.0311 0.018 'International Tables Vol C Tables 4.2.6.8 and 6.1.1.4'
O O 0.0492 0.0322 'International Tables Vol C Tables 4.2.6.8 and 6.1.1.4'
S S 0.3331 0.5567 'International Tables Vol C Tables 4.2.6.8 and 6.1.1.4'
F F 0.0727 0.0534 'International Tables Vol C Tables 4.2.6.8 and 6.1.1.4'

loop_
_exptl_crystal_face_index_h
_exptl_crystal_face_index_k
_exptl_crystal_face_index_l
_exptl_crystal_face_perp_dist
0 -10 0 0.2158
1 -1 -9 0.3588
-1 -4 9 0.1923
-5 0 0 0.0138
5 0 0 0.0138
-1 0 9 0.2542
0 10 0 0.2158

loop_
_geom_angle_atom_site_label_1
_geom_angle_atom_site_label_2
_geom_angle_atom_site_label_3
_geom_angle
C2 C1 C6 121.2(2)
C2 C1 H1 119.4
C6 C1 H1 119.4
C3 C2 C1 120.0(2)
C3 C2 H2 120
C1 C2 H2 120
C4 C3 C2 119.4(2)
C4 C3 H3 120.3
C2 C3 H3 120.3
C3 C4 C5 120.9(2)
C3 C4 H4 119.5
C5 C4 H4 119.5
C4 C5 C6 120.0(2)
C4 C5 H5 120
C6 C5 H5 120
C1 C6 C5 118.5(2)
C1 C6 C17 117.4(2)
C5 C6 C17 124.1(2)
C15 C7 N1 126.5(2)
C15 C7 C8 117.9(2)
N1 C7 C8 115.53(19)
N2 C8 C7 122.6(2)
N2 C8 H8 118.7
C7 C8 H8 118.7
N2 C9 C10 122.1(2)
N2 C9 C14 117.17(19)
C10 C9 C14 120.8(2)
C11 C10 C9 119.4(2)
C11 C10 H10 120.3
C9 C10 H10 120.3
C10 C11 C12 120.8(2)
C10 C11 H11 119.6
C12 C11 H11 119.6
C13 C12 C11 120.9(3)
C13 C12 H12 119.6
C11 C12 H12 119.6
C12 C13 C14 120.1(2)
C12 C13 H13 119.9
C14 C13 H13 119.9
C15 C14 C9 120.7(2)
C15 C14 C13 121.3(2)
C9 C14 C13 118.0(2)
C7 C15 C14 119.8(2)
C7 C15 H15 120.1
C14 C15 H15 120.1
C17 N1 C7 126.41(19)
C17 N1 H1N 122(4)
C7 N1 H1N 111(4)
O1 C17 N1 122.5(2)
O1 C17 C6 122.0(2)
N1 C17 C6 115.50(19)
N2 C18 H18A 109.5
N2 C18 H18B 109.5
H18A C18 H18B 109.5
N2 C18 H18C 109.5
H18A C18 H18C 109.5
H18B C18 H18C 109.5
F2" C19" F1" 110.0(3)
F2" C19" F3" 105.7(2)
F1" C19" F3" 105.4(2)
F2" C19" S1" 112.58(18)
F1" C19" S1" 112.42(18)
F3" C19" S1" 110.3(2)
C8 N2 C9 121.84(18)
C8 N2 C18 117.97(19)
C9 N2 C18 120.17(19)
O1" S1" O2" 117.57(19)
O1" S1" O3" 114.63(16)
O2" S1" O3" 111.74(15)
O1" S1" C19" 104.63(14)
O2" S1" C19" 103.22(12)
O3" S1" C19" 102.86(12)

loop_
_geom_bond_atom_site_label_1
_geom_bond_atom_site_label_2
_geom_bond_distance
C1 C2 1.376(3)
C1 C6 1.381(3)
C1 H1 0.93
C2 C3 1.372(4)
C2 H2 0.93
C3 C4 1.372(4)
C3 H3 0.93
C4 C5 1.382(4)
C4 H4 0.93
C5 C6 1.387(3)
C5 H5 0.93
C6 C17 1.495(3)
C7 C15 1.377(3)
C7 N1 1.390(3)
C7 C8 1.404(3)
C8 N2 1.314(3)
C8 H8 0.93
C9 N2 1.388(3)
C9 C10 1.398(3)
C9 C14 1.411(3)
C10 C11 1.359(4)
C10 H10 0.93
C11 C12 1.398(4)
C11 H11 0.93
C12 C13 1.359(4)
C12 H12 0.93
C13 C14 1.414(3)
C13 H13 0.93
C14 C15 1.398(3)
C15 H15 0.93
N1 C17 1.366(3)
N1 H1N 0.82(6)
C17 O1 1.214(3)
C18 N2 1.481(3)
C18 H18A 0.96
C18 H18B 0.96
C18 H18C 0.96
C19" F2" 1.297(3)
C19" F1" 1.298(3)
C19" F3" 1.330(3)
C19" S1" 1.817(3)
O1" S1" 1.407(2)
O2" S1" 1.428(2)
O3" S1" 1.433(2)

loop_
_geom_hbond_atom_site_label_D
_geom_hbond_atom_site_label_H
_geom_hbond_atom_site_label_A
_geom_hbond_distance_DH
_geom_hbond_distance_HA
_geom_hbond_distance_DA
_geom_hbond_angle_DHA
_geom_hbond_site_symmetry_A
N1 H1N O3" 0.82(6) 2.30(6) 2.973(3) 141(5) 3_556

loop_
_geom_torsion_atom_site_label_1
_geom_torsion_atom_site_label_2
_geom_torsion_atom_site_label_3
_geom_torsion_atom_site_label_4
_geom_torsion
C6 C1 C2 C3 0.1(4)
C1 C2 C3 C4 -0.9(4)
C2 C3 C4 C5 0.7(4)
C3 C4 C5 C6 0.3(5)
C2 C1 C6 C5 0.8(4)
C2 C1 C6 C17 -178.4(2)
C4 C5 C6 C1 -1.0(4)
C4 C5 C6 C17 178.1(2)
C15 C7 C8 N2 -0.7(4)
N1 C7 C8 N2 178.9(2)
N2 C9 C10 C11 179.7(2)
C14 C9 C10 C11 -0.6(4)
C9 C10 C11 C12 -0.2(4)
C10 C11 C12 C13 0.5(5)
C11 C12 C13 C14 -0.1(5)
N2 C9 C14 C15 0.1(3)
C10 C9 C14 C15 -179.5(2)
N2 C9 C14 C13 -179.2(2)
C10 C9 C14 C13 1.1(3)
C12 C13 C14 C15 179.9(3)
C12 C13 C14 C9 -0.7(4)
N1 C7 C15 C14 -178.2(2)
C8 C7 C15 C14 1.4(3)
C9 C14 C15 C7 -1.1(3)
C13 C14 C15 C7 178.3(2)
C15 C7 N1 C17 -13.6(4)
C8 C7 N1 C17 166.9(2)
C7 N1 C17 O1 3.3(4)
C7 N1 C17 C6 -177.2(2)
C1 C6 C17 O1 14.7(3)
C5 C6 C17 O1 -164.4(2)
C1 C6 C17 N1 -164.8(2)
C5 C6 C17 N1 16.1(3)
C7 C8 N2 C9 -0.2(3)
C7 C8 N2 C18 178.2(2)
C10 C9 N2 C8 -179.8(2)
C14 C9 N2 C8 0.5(3)
C10 C9 N2 C18 1.8(3)
C14 C9 N2 C18 -177.9(2)
F2" C19" S1" O1" 55.1(3)
F1" C19" S1" O1" 180.0(2)
F3" C19" S1" O1" -62.7(2)
F2" C19" S1" O2" 178.7(2)
F1" C19" S1" O2" -56.5(3)
F3" C19" S1" O2" 60.8(2)
F2" C19" S1" O3" -65.0(2)
F1" C19" S1" O3" 59.9(2)
F3" C19" S1" O3" 177.18(19)
